data_1543949
loop_
_publ_author_name
'Cao, Jian-Jun'
'Tan, Cai-Ping'
'Chen, Mu-He'
'Wu, Na'
'Yao, De-Yang'
'Liu, Xing-Guo'
'Ji, Liang-Nian'
'Mao, Zong-Wan'

_publ_section_title
;
 Targeting cancer cell metabolism with mitochondria-immobilized
 phosphorescent cyclometalated iridium(iii) complexes
;
_journal_issue 1
_journal_name_full 'Chem. Sci.'
_journal_page_first 631
_journal_paper_doi 10.1039/C6SC02901A
_journal_volume 8
_journal_year 2017
_chemical_formula_moiety '2(C34 H27.50 Ir N4 O2), F6 P'
_chemical_formula_sum 'C34 H27.5 F3 Ir N4 O2 P0.5'
_chemical_formula_weight 788.78
_space_group_crystal_system monoclinic
_space_group_IT_number 15
_space_group_name_Hall '-C 2yc'
_space_group_name_H-M_alt 'C 1 2/c 1'
_symmetry_space_group_name_Hall '-C 2yc'
_symmetry_space_group_name_H-M 'C 1 2/c 1'
_atom_sites_solution_hydrogens mixed
_audit_creation_method SHELXL-2014/7
_audit_update_record
;
2016-02-06 deposited with the CCDC.
2016-08-22 downloaded from the CCDC.
;
_cell_angle_alpha 90
_cell_angle_beta 109.894(2)
_cell_angle_gamma 90
_cell_formula_units_Z 8
_cell_length_a 39.1832(11)
_cell_length_b 9.6185(2)
_cell_length_c 19.2745(5)
_cell_measurement_reflns_used 10321
_cell_measurement_temperature 250(2)
_cell_measurement_theta_max 73.3520
_cell_measurement_theta_min 3.9640
_cell_volume 6830.7(3)
_computing_cell_refinement 'CrysAlisPro, Agilent Technologies'
_computing_data_collection 'CrysAlisPro, Agilent Technologies'
_computing_data_reduction 'CrysAlisPro, Agilent Technologies'
_computing_structure_refinement 'SHELXL-2014/7 (Sheldrick, 2014)'
_computing_structure_solution 'SHELXL-2014/7 (Sheldrick, 2014)'
_diffrn_ambient_temperature 250(2)
_diffrn_measured_fraction_theta_full 1.000
_diffrn_measured_fraction_theta_max 0.986
_diffrn_measurement_device_type 'CrysAlisPro, Agilent Technologies'
_diffrn_radiation_type CuK\a
_diffrn_radiation_wavelength 1.54178
_diffrn_reflns_av_R_equivalents 0.0204
_diffrn_reflns_av_unetI/netI 0.0181
_diffrn_reflns_Laue_measured_fraction_full 1.000
_diffrn_reflns_Laue_measured_fraction_max 0.986
_diffrn_reflns_limit_h_max 48
_diffrn_reflns_limit_h_min -48
_diffrn_reflns_limit_k_max 11
_diffrn_reflns_limit_k_min -6
_diffrn_reflns_limit_l_max 23
_diffrn_reflns_limit_l_min -23
_diffrn_reflns_number 22259
_diffrn_reflns_point_group_measured_fraction_full 1.000
_diffrn_reflns_point_group_measured_fraction_max 0.986
_diffrn_reflns_theta_full 67.679
_diffrn_reflns_theta_max 73.857
_diffrn_reflns_theta_min 4.647
_exptl_absorpt_coefficient_mu 8.223
_exptl_absorpt_correction_T_max 0.316
_exptl_absorpt_correction_T_min 0.234
_exptl_absorpt_correction_type multi-scan
_exptl_absorpt_process_details 'Sadabs (Sheldrick,1996)'
_exptl_crystal_density_diffrn 1.534
_exptl_crystal_description block
_exptl_crystal_F_000 3096
_exptl_crystal_size_max 0.210
_exptl_crystal_size_mid 0.170
_exptl_crystal_size_min 0.140
_refine_diff_density_max 1.009
_refine_diff_density_min -0.923
_refine_diff_density_rms 0.091
_refine_ls_extinction_method none
_refine_ls_goodness_of_fit_ref 1.020
_refine_ls_hydrogen_treatment constr
_refine_ls_matrix_type full
_refine_ls_number_parameters 403
_refine_ls_number_reflns 6811
_refine_ls_number_restraints 27
_refine_ls_restrained_S_all 1.060
_refine_ls_R_factor_all 0.0440
_refine_ls_R_factor_gt 0.0369
_refine_ls_shift/su_max 0.001
_refine_ls_shift/su_mean 0.000
_refine_ls_structure_factor_coef Fsqd
_refine_ls_weighting_details 'w=1/[\s^2^(Fo^2^)+(0.0478P)^2^+31.5391P] where P=(Fo^2^+2Fc^2^)/3'
_refine_ls_weighting_scheme calc
_refine_ls_wR_factor_gt 0.0953
_refine_ls_wR_factor_ref 0.1039
_reflns_Friedel_coverage 0.000
_reflns_number_gt 5635
_reflns_number_total 6811
_reflns_threshold_expression 'I > 2\s(I)'
_cod_data_source_file c6sc02901a2.cif
_cod_data_source_block A
_cod_depositor_comments 'Adding full bibliography for 1543947--1543949.cif.'
_cod_original_formula_sum 'C34 H27.50 F3 Ir N4 O2 P0.50'
_cod_database_code 1543949
_shelx_shelxl_version_number 2014/7
_shelx_space_group_comment
;
The symmetry employed for this shelxl refinement is uniquely defined
by the following loop, which should always be used as a source of
symmetry information in preference to the above space-group names.
They are only intended as comments.
;
_shelx_estimated_absorpt_t_min 0.277
_shelx_estimated_absorpt_t_max 0.392
_platon_squeeze_void_probe_radius 1.20

loop_
_space_group_symop_operation_xyz
'x, y, z'
'-x, y, -z+1/2'
'x+1/2, y+1/2, z'
'-x+1/2, y+1/2, -z+1/2'
'-x, -y, -z'
'x, -y, z-1/2'
'-x+1/2, -y+1/2, -z'
'x+1/2, -y+1/2, z-1/2'

loop_
_atom_site_label
_atom_site_type_symbol
_atom_site_fract_x
_atom_site_fract_y
_atom_site_fract_z
_atom_site_U_iso_or_equiv
_atom_site_adp_type
_atom_site_occupancy
_atom_site_site_symmetry_order
_atom_site_calc_flag
_atom_site_refinement_flags_posn
_atom_site_refinement_flags_adp
_atom_site_refinement_flags_occupancy
Ir1 Ir 0.14762(2) 0.49644(2) 0.18995(2) 0.04632(8) Uani 1 1 d . . .
P1 P 0.0000 0.3534(6) 0.2500 0.1404(15) Uani 1 2 d S T P
F1 F 0.04189(19) 0.3482(11) 0.2900(5) 0.220(4) Uani 1 1 d . . .
F2 F -0.0034(3) 0.4604(13) 0.3054(6) 0.277(6) Uani 1 1 d . U .
F3 F 0.0038(3) 0.2333(12) 0.1987(4) 0.235(4) Uani 1 1 d . . .
N1 N 0.12302(10) 0.3073(4) 0.1604(2) 0.0555(9) Uani 1 1 d . . .
N2 N 0.17772(9) 0.6740(4) 0.2203(2) 0.0506(8) Uani 1 1 d . . .
N3 N 0.09963(10) 0.5886(5) 0.1140(2) 0.0544(9) Uani 1 1 d . . .
N4 N 0.11772(10) 0.5601(5) 0.2589(2) 0.0532(9) Uani 1 1 d . . .
O1 O -0.01346(17) 0.8692(8) 0.0112(4) 0.131(2) Uani 1 1 d . U .
H1A H -0.0046 0.9437 0.0037 0.197 Uiso 0.5 1 calc R U P
O2 O 0.0331(3) 0.8026(10) 0.3573(5) 0.184(3) Uani 1 1 d . U .
H2B H 0.0225 0.8369 0.3852 0.221 Uiso 1 1 d R U .
C1 C 0.17060(12) 0.4361(5) 0.1156(2) 0.0518(10) Uani 1 1 d . . .
C2 C 0.19408(14) 0.5128(6) 0.0895(3) 0.0606(13) Uani 1 1 d . . .
H2A H 0.2015 0.6019 0.1088 0.073 Uiso 1 1 calc R U .
C3 C 0.20662(16) 0.4589(8) 0.0352(3) 0.0750(16) Uani 1 1 d . . .
H3A H 0.2216 0.5134 0.0170 0.090 Uiso 1 1 calc R U .
C4 C 0.19706(15) 0.3253(8) 0.0079(3) 0.0768(16) Uani 1 1 d . . .
H4A H 0.2066 0.2872 -0.0266 0.092 Uiso 1 1 calc R U .
C5 C 0.17352(15) 0.2495(7) 0.0321(3) 0.0710(14) Uani 1 1 d . . .
H5A H 0.1664 0.1600 0.0131 0.085 Uiso 1 1 calc R U .
C6 C 0.16007(12) 0.3055(6) 0.0852(2) 0.0575(11) Uani 1 1 d . . .
C7 C 0.13310(13) 0.2342(6) 0.1100(3) 0.0613(12) Uani 1 1 d . . .
C8 C 0.11761(16) 0.1057(7) 0.0859(3) 0.0767(16) Uani 1 1 d . . .
H8A H 0.1244 0.0550 0.0509 0.092 Uiso 1 1 calc R U .
C9 C 0.09202(17) 0.0523(7) 0.1138(4) 0.0822(18) Uani 1 1 d . . .
H9A H 0.0814 -0.0347 0.0975 0.099 Uiso 1 1 calc R U .
C10 C 0.08222(16) 0.1251(7) 0.1648(4) 0.0792(16) Uani 1 1 d . . .
H10A H 0.0652 0.0890 0.1845 0.095 Uiso 1 1 calc R U .
C11 C 0.09808(14) 0.2533(6) 0.1865(3) 0.0667(13) Uani 1 1 d . . .
H11A H 0.0912 0.3051 0.2210 0.080 Uiso 1 1 calc R U .
C12 C 0.19038(12) 0.4194(5) 0.2726(2) 0.0536(10) Uani 1 1 d . . .
C13 C 0.19599(14) 0.2859(6) 0.3003(3) 0.0635(12) Uani 1 1 d . . .
H13A H 0.1799 0.2151 0.2758 0.076 Uiso 1 1 calc R U .
C14 C 0.22485(15) 0.2536(7) 0.3636(3) 0.0723(15) Uani 1 1 d . . .
H14A H 0.2280 0.1618 0.3814 0.087 Uiso 1 1 calc R U .
C15 C 0.24898(15) 0.3557(7) 0.4006(3) 0.0726(15) Uani 1 1 d . . .
H15A H 0.2684 0.3334 0.4436 0.087 Uiso 1 1 calc R U .
C16 C 0.24463(14) 0.4882(6) 0.3748(3) 0.0632(13) Uani 1 1 d . . .
H16A H 0.2611 0.5573 0.4003 0.076 Uiso 1 1 calc R U .
C17 C 0.21583(13) 0.5234(5) 0.3106(3) 0.0542(11) Uani 1 1 d . . .
C18 C 0.20910(11) 0.6626(5) 0.2795(3) 0.0526(10) Uani 1 1 d . . .
C19 C 0.23154(13) 0.7774(6) 0.3024(3) 0.0632(12) Uani 1 1 d . . .
H19A H 0.2534 0.7687 0.3422 0.076 Uiso 1 1 calc R U .
C20 C 0.22235(15) 0.9024(6) 0.2681(3) 0.0691(13) Uani 1 1 d . . .
H20A H 0.2375 0.9801 0.2847 0.083 Uiso 1 1 calc R U .
C21 C 0.19055(16) 0.9140(6) 0.2084(3) 0.0724(14) Uani 1 1 d . . .
H21A H 0.1836 0.9990 0.1834 0.087 Uiso 1 1 calc R U .
C22 C 0.16943(13) 0.7971(6) 0.1870(3) 0.0638(12) Uani 1 1 d . . .
H22A H 0.1478 0.8043 0.1463 0.077 Uiso 1 1 calc R U .
C23 C 0.09139(15) 0.5953(7) 0.0412(3) 0.0737(16) Uani 1 1 d . . .
H23A H 0.1085 0.5634 0.0206 0.088 Uiso 1 1 calc R U .
C24 C 0.05888(15) 0.6469(7) -0.0055(3) 0.0813(18) Uani 1 1 d . . .
H24A H 0.0537 0.6477 -0.0569 0.098 Uiso 1 1 calc R U .
C25 C 0.03417(15) 0.6975(8) 0.0249(4) 0.0824(18) Uani 1 1 d . . .
C26 C 0.04255(14) 0.6923(7) 0.0999(3) 0.0767(16) Uani 1 1 d . . .
H26A H 0.0260 0.7260 0.1215 0.092 Uiso 1 1 calc R U .
C27 C 0.07537(12) 0.6374(5) 0.1439(3) 0.0567(11) Uani 1 1 d . . .
C28 C -0.00177(19) 0.7582(11) -0.0255(5) 0.122(3) Uani 1 1 d . . .
H28A H 0.0012 0.7935 -0.0708 0.147 Uiso 1 1 calc R U .
H28B H -0.0203 0.6851 -0.0392 0.147 Uiso 1 1 calc R U .
C29 C 0.12890(14) 0.5463(7) 0.3326(3) 0.0673(13) Uani 1 1 d . . .
H29A H 0.1507 0.4988 0.3565 0.081 Uiso 1 1 calc R U .
C30 C 0.10964(16) 0.5989(8) 0.3742(3) 0.0821(18) Uani 1 1 d . . .
H30A H 0.1184 0.5868 0.4257 0.099 Uiso 1 1 calc R U .
C31 C 0.07746(19) 0.6696(9) 0.3411(4) 0.097(2) Uani 1 1 d . U .
C32 C 0.06599(15) 0.6847(8) 0.2646(3) 0.0818(18) Uani 1 1 d . . .
H32A H 0.0445 0.7337 0.2399 0.098 Uiso 1 1 calc R U .
C33 C 0.08627(12) 0.6275(6) 0.2247(3) 0.0600(12) Uani 1 1 d . . .
C34 C 0.0609(3) 0.7263(13) 0.4052(7) 0.160(4) Uani 1 1 d . U .
H34A H 0.0521 0.6505 0.4286 0.192 Uiso 1 1 calc R U .
H34B H 0.0782 0.7840 0.4428 0.192 Uiso 1 1 calc R U .

loop_
_atom_site_aniso_label
_atom_site_aniso_U_11
_atom_site_aniso_U_22
_atom_site_aniso_U_33
_atom_site_aniso_U_23
_atom_site_aniso_U_13
_atom_site_aniso_U_12
Ir1 0.03661(12) 0.06011(14) 0.03954(12) 0.00061(7) 0.00945(8) 0.00274(7)
P1 0.110(3) 0.207(5) 0.118(3) 0.000 0.056(2) 0.000
F1 0.128(5) 0.289(11) 0.230(9) 0.035(8) 0.044(6) 0.027(6)
F2 0.272(11) 0.328(11) 0.210(9) -0.124(8) 0.054(8) 0.072(9)
F3 0.265(10) 0.317(12) 0.157(7) -0.045(7) 0.117(7) 0.040(9)
N1 0.0462(19) 0.062(2) 0.050(2) 0.0017(17) 0.0056(16) 0.0002(17)
N2 0.0416(18) 0.057(2) 0.052(2) -0.0012(16) 0.0146(15) 0.0047(16)
N3 0.0404(18) 0.071(3) 0.0466(19) 0.0013(18) 0.0078(15) 0.0060(17)
N4 0.0435(19) 0.070(2) 0.0466(19) -0.0024(18) 0.0162(15) -0.0021(18)
O1 0.119(3) 0.155(4) 0.129(3) 0.032(3) 0.054(3) 0.032(3)
O2 0.188(4) 0.198(5) 0.187(4) -0.001(3) 0.093(3) 0.025(3)
C1 0.041(2) 0.064(3) 0.045(2) 0.001(2) 0.0078(17) 0.006(2)
C2 0.050(3) 0.084(4) 0.051(3) 0.003(2) 0.021(2) 0.004(2)
C3 0.055(3) 0.116(5) 0.056(3) 0.001(3) 0.021(2) 0.007(3)
C4 0.063(3) 0.116(5) 0.053(3) -0.010(3) 0.020(2) 0.012(3)
C5 0.065(3) 0.081(4) 0.057(3) -0.013(3) 0.008(2) 0.013(3)
C6 0.047(2) 0.072(3) 0.045(2) 0.001(2) 0.0054(18) 0.011(2)
C7 0.052(3) 0.067(3) 0.052(3) 0.000(2) 0.002(2) 0.006(2)
C8 0.069(3) 0.073(4) 0.072(3) -0.010(3) 0.003(3) 0.001(3)
C9 0.067(4) 0.069(4) 0.090(4) -0.001(3) 0.001(3) -0.012(3)
C10 0.062(3) 0.084(4) 0.083(4) 0.006(3) 0.013(3) -0.013(3)
C11 0.055(3) 0.076(3) 0.063(3) 0.004(3) 0.013(2) -0.009(2)
C12 0.044(2) 0.069(3) 0.046(2) -0.001(2) 0.0135(18) 0.007(2)
C13 0.059(3) 0.063(3) 0.060(3) 0.007(2) 0.009(2) 0.010(2)
C14 0.070(3) 0.078(4) 0.061(3) 0.009(3) 0.012(3) 0.023(3)
C15 0.062(3) 0.094(4) 0.052(3) 0.007(3) 0.008(2) 0.028(3)
C16 0.046(3) 0.087(4) 0.049(3) -0.005(2) 0.006(2) 0.007(2)
C17 0.041(2) 0.074(3) 0.045(2) -0.002(2) 0.0114(19) 0.008(2)
C18 0.040(2) 0.068(3) 0.049(2) -0.003(2) 0.0153(18) 0.0029(19)
C19 0.050(3) 0.078(3) 0.058(3) -0.008(2) 0.013(2) -0.003(2)
C20 0.063(3) 0.070(3) 0.072(3) -0.008(3) 0.020(3) -0.010(3)
C21 0.072(3) 0.065(3) 0.079(4) 0.005(3) 0.024(3) -0.001(3)
C22 0.050(3) 0.072(3) 0.064(3) 0.000(2) 0.013(2) 0.003(2)
C23 0.059(3) 0.109(5) 0.047(3) 0.001(3) 0.010(2) 0.020(3)
C24 0.060(3) 0.118(5) 0.057(3) 0.015(3) 0.008(2) 0.015(3)
C25 0.049(3) 0.113(5) 0.077(4) 0.026(3) 0.010(3) 0.011(3)
C26 0.044(3) 0.108(5) 0.078(4) 0.023(3) 0.021(2) 0.013(3)
C27 0.038(2) 0.071(3) 0.060(3) 0.008(2) 0.0149(19) 0.005(2)
C28 0.072(4) 0.180(10) 0.097(5) 0.036(6) 0.005(4) 0.049(5)
C29 0.053(3) 0.102(4) 0.047(3) -0.001(3) 0.016(2) -0.006(3)
C30 0.065(3) 0.134(6) 0.053(3) -0.013(3) 0.027(3) -0.015(4)
C31 0.076(4) 0.146(7) 0.076(4) -0.006(4) 0.034(3) -0.025(4)
C32 0.051(3) 0.122(5) 0.080(4) -0.002(4) 0.033(3) 0.013(3)
C33 0.043(2) 0.078(3) 0.060(3) 0.003(2) 0.019(2) 0.000(2)
C34 0.107(5) 0.186(8) 0.234(7) 0.001(6) 0.118(5) 0.033(5)

loop_
_atom_type_symbol
_atom_type_description
_atom_type_scat_dispersion_real
_atom_type_scat_dispersion_imag
_atom_type_scat_source
C C 0.0181 0.0091 'International Tables Vol C Tables 4.2.6.8 and 6.1.1.4'
H H 0.0000 0.0000 'International Tables Vol C Tables 4.2.6.8 and 6.1.1.4'
F F 0.0727 0.0534 'International Tables Vol C Tables 4.2.6.8 and 6.1.1.4'
Ir Ir -4.7710 6.5667 'International Tables Vol C Tables 4.2.6.8 and 6.1.1.4'
N N 0.0311 0.0180 'International Tables Vol C Tables 4.2.6.8 and 6.1.1.4'
O O 0.0492 0.0322 'International Tables Vol C Tables 4.2.6.8 and 6.1.1.4'
P P 0.2955 0.4335 'International Tables Vol C Tables 4.2.6.8 and 6.1.1.4'

loop_
_geom_angle_atom_site_label_1
_geom_angle_atom_site_label_2
_geom_angle_atom_site_label_3
_geom_angle
_geom_angle_site_symmetry_1
_geom_angle_site_symmetry_3
C1 Ir1 C12 90.23(17) . .
C1 Ir1 N2 95.16(17) . .
C12 Ir1 N2 80.68(18) . .
C1 Ir1 N1 80.15(18) . .
C12 Ir1 N1 94.53(18) . .
N2 Ir1 N1 173.33(14) . .
C1 Ir1 N4 173.69(15) . .
C12 Ir1 N4 95.61(16) . .
N2 Ir1 N4 88.16(15) . .
N1 Ir1 N4 96.97(16) . .
C1 Ir1 N3 97.69(16) . .
C12 Ir1 N3 172.05(16) . .
N2 Ir1 N3 97.85(15) . .
N1 Ir1 N3 87.53(15) . .
N4 Ir1 N3 76.51(15) . .
F2 P1 F2 94.8(11) . 2
F2 P1 F1 92.2(6) . 2
F2 P1 F1 90.2(6) 2 2
F2 P1 F1 90.2(6) . .
F2 P1 F1 92.2(6) 2 .
F1 P1 F1 176.4(9) 2 .
F2 P1 F3 90.3(6) . 2
F2 P1 F3 174.8(8) 2 2
F1 P1 F3 88.7(5) 2 2
F1 P1 F3 88.6(5) . 2
F2 P1 F3 174.8(8) . .
F2 P1 F3 90.3(6) 2 .
F1 P1 F3 88.6(5) 2 .
F1 P1 F3 88.7(5) . .
F3 P1 F3 84.6(8) 2 .
C11 N1 C7 119.4(5) . .
C11 N1 Ir1 124.9(4) . .
C7 N1 Ir1 115.7(3) . .
C22 N2 C18 118.4(4) . .
C22 N2 Ir1 125.6(3) . .
C18 N2 Ir1 116.1(3) . .
C23 N3 C27 118.6(4) . .
C23 N3 Ir1 125.6(3) . .
C27 N3 Ir1 115.7(3) . .
C29 N4 C33 118.6(4) . .
C29 N4 Ir1 125.3(3) . .
C33 N4 Ir1 115.9(3) . .
C28 O1 H1A 109.5 . .
C34 O2 H2B 103.2 . .
C6 C1 C2 117.5(5) . .
C6 C1 Ir1 114.8(4) . .
C2 C1 Ir1 127.6(4) . .
C3 C2 C1 121.0(5) . .
C3 C2 H2A 119.5 . .
C1 C2 H2A 119.5 . .
C4 C3 C2 120.5(6) . .
C4 C3 H3A 119.8 . .
C2 C3 H3A 119.8 . .
C5 C4 C3 119.2(5) . .
C5 C4 H4A 120.4 . .
C3 C4 H4A 120.4 . .
C4 C5 C6 120.2(6) . .
C4 C5 H5A 119.9 . .
C6 C5 H5A 119.9 . .
C1 C6 C5 121.5(5) . .
C1 C6 C7 115.4(4) . .
C5 C6 C7 123.1(5) . .
N1 C7 C8 120.0(5) . .
N1 C7 C6 114.0(5) . .
C8 C7 C6 126.1(5) . .
C7 C8 C9 119.5(6) . .
C7 C8 H8A 120.3 . .
C9 C8 H8A 120.3 . .
C10 C9 C8 120.5(6) . .
C10 C9 H9A 119.8 . .
C8 C9 H9A 119.8 . .
C9 C10 C11 118.0(6) . .
C9 C10 H10A 121.0 . .
C11 C10 H10A 121.0 . .
N1 C11 C10 122.7(6) . .
N1 C11 H11A 118.6 . .
C10 C11 H11A 118.6 . .
C13 C12 C17 117.6(4) . .
C13 C12 Ir1 128.9(4) . .
C17 C12 Ir1 113.2(4) . .
C12 C13 C14 121.6(5) . .
C12 C13 H13A 119.2 . .
C14 C13 H13A 119.2 . .
C15 C14 C13 120.3(6) . .
C15 C14 H14A 119.8 . .
C13 C14 H14A 119.8 . .
C16 C15 C14 120.0(5) . .
C16 C15 H15A 120.0 . .
C14 C15 H15A 120.0 . .
C15 C16 C17 120.8(5) . .
C15 C16 H16A 119.6 . .
C17 C16 H16A 119.6 . .
C16 C17 C12 119.7(5) . .
C16 C17 C18 124.4(5) . .
C12 C17 C18 115.9(4) . .
N2 C18 C19 119.7(5) . .
N2 C18 C17 113.8(4) . .
C19 C18 C17 126.5(4) . .
C20 C19 C18 121.0(5) . .
C20 C19 H19A 119.5 . .
C18 C19 H19A 119.5 . .
C19 C20 C21 119.4(5) . .
C19 C20 H20A 120.3 . .
C21 C20 H20A 120.3 . .
C22 C21 C20 117.6(6) . .
C22 C21 H21A 121.2 . .
C20 C21 H21A 121.2 . .
N2 C22 C21 124.0(5) . .
N2 C22 H22A 118.0 . .
C21 C22 H22A 118.0 . .
N3 C23 C24 123.0(5) . .
N3 C23 H23A 118.5 . .
C24 C23 H23A 118.5 . .
C23 C24 C25 118.4(5) . .
C23 C24 H24A 120.8 . .
C25 C24 H24A 120.8 . .
C26 C25 C24 119.0(5) . .
C26 C25 C28 121.5(6) . .
C24 C25 C28 119.5(6) . .
C25 C26 C27 120.0(5) . .
C25 C26 H26A 120.0 . .
C27 C26 H26A 120.0 . .
N3 C27 C26 121.0(5) . .
N3 C27 C33 115.8(4) . .
C26 C27 C33 123.2(5) . .
O1 C28 C25 110.5(7) . .
O1 C28 H28A 109.6 . .
C25 C28 H28A 109.6 . .
O1 C28 H28B 109.6 . .
C25 C28 H28B 109.6 . .
H28A C28 H28B 108.1 . .
N4 C29 C30 122.4(5) . .
N4 C29 H29A 118.8 . .
C30 C29 H29A 118.8 . .
C29 C30 C31 120.6(6) . .
C29 C30 H30A 119.7 . .
C31 C30 H30A 119.7 . .
C30 C31 C32 117.0(6) . .
C30 C31 C34 110.0(7) . .
C32 C31 C34 132.9(8) . .
C33 C32 C31 120.2(6) . .
C33 C32 H32A 119.9 . .
C31 C32 H32A 119.9 . .
N4 C33 C32 121.2(5) . .
N4 C33 C27 115.8(4) . .
C32 C33 C27 123.0(5) . .
O2 C34 C31 95.5(9) . .
O2 C34 H34A 112.6 . .
C31 C34 H34A 112.6 . .
O2 C34 H34B 112.6 . .
C31 C34 H34B 112.6 . .
H34A C34 H34B 110.1 . .

loop_
_geom_bond_atom_site_label_1
_geom_bond_atom_site_label_2
_geom_bond_distance
_geom_bond_site_symmetry_2
Ir1 C1 2.019(5) .
Ir1 C12 2.020(4) .
Ir1 N2 2.044(4) .
Ir1 N1 2.047(4) .
Ir1 N4 2.138(4) .
Ir1 N3 2.143(4) .
P1 F2 1.521(9) .
P1 F2 1.521(9) 2
P1 F1 1.559(7) 2
P1 F1 1.559(7) .
P1 F3 1.561(9) 2
P1 F3 1.561(9) .
N1 C11 1.346(6) .
N1 C7 1.362(7) .
N2 C22 1.334(7) .
N2 C18 1.368(6) .
N3 C23 1.331(6) .
N3 C27 1.351(6) .
N4 C29 1.344(6) .
N4 C33 1.349(6) .
O1 C28 1.438(11) .
O1 H1A 0.8300 .
O2 C34 1.375(12) .
O2 H2B 0.8504 .
C1 C6 1.388(7) .
C1 C2 1.400(7) .
C2 C3 1.399(8) .
C2 H2A 0.9400 .
C3 C4 1.391(9) .
C3 H3A 0.9400 .
C4 C5 1.376(9) .
C4 H4A 0.9400 .
C5 C6 1.409(7) .
C5 H5A 0.9400 .
C6 C7 1.469(7) .
C7 C8 1.386(8) .
C8 C9 1.388(9) .
C8 H8A 0.9400 .
C9 C10 1.364(9) .
C9 H9A 0.9400 .
C10 C11 1.380(8) .
C10 H10A 0.9400 .
C11 H11A 0.9400 .
C12 C13 1.379(7) .
C12 C17 1.426(7) .
C13 C14 1.387(7) .
C13 H13A 0.9400 .
C14 C15 1.381(9) .
C14 H14A 0.9400 .
C15 C16 1.358(8) .
C15 H15A 0.9400 .
C16 C17 1.403(7) .
C16 H16A 0.9400 .
C17 C18 1.454(7) .
C18 C19 1.387(7) .
C19 C20 1.360(8) .
C19 H19A 0.9400 .
C20 C21 1.383(8) .
C20 H20A 0.9400 .
C21 C22 1.374(8) .
C21 H21A 0.9400 .
C22 H22A 0.9400 .
C23 C24 1.378(7) .
C23 H23A 0.9400 .
C24 C25 1.380(9) .
C24 H24A 0.9400 .
C25 C26 1.369(8) .
C25 C28 1.529(8) .
C26 C27 1.382(7) .
C26 H26A 0.9400 .
C27 C33 1.472(7) .
C28 H28A 0.9800 .
C28 H28B 0.9800 .
C29 C30 1.371(8) .
C29 H29A 0.9400 .
C30 C31 1.383(10) .
C30 H30A 0.9400 .
C31 C32 1.395(9) .
C31 C34 1.671(11) .
C32 C33 1.393(7) .
C32 H32A 0.9400 .
C34 H34A 0.9800 .
C34 H34B 0.9800 .

loop_
_geom_torsion_atom_site_label_1
_geom_torsion_atom_site_label_2
_geom_torsion_atom_site_label_3
_geom_torsion_atom_site_label_4
_geom_torsion
C6 C1 C2 C3 -0.5(7)
Ir1 C1 C2 C3 -177.1(4)
C1 C2 C3 C4 -2.5(8)
C2 C3 C4 C5 3.5(9)
C3 C4 C5 C6 -1.6(8)
C2 C1 C6 C5 2.4(7)
Ir1 C1 C6 C5 179.4(4)
C2 C1 C6 C7 -175.1(4)
Ir1 C1 C6 C7 2.0(5)
C4 C5 C6 C1 -1.4(8)
C4 C5 C6 C7 175.9(5)
C11 N1 C7 C8 0.2(7)
Ir1 N1 C7 C8 -179.2(4)
C11 N1 C7 C6 179.2(4)
Ir1 N1 C7 C6 -0.3(5)
C1 C6 C7 N1 -1.1(6)
C5 C6 C7 N1 -178.5(4)
C1 C6 C7 C8 177.8(5)
C5 C6 C7 C8 0.3(8)
N1 C7 C8 C9 -0.3(8)
C6 C7 C8 C9 -179.2(5)
C7 C8 C9 C10 -0.3(9)
C8 C9 C10 C11 1.0(9)
C7 N1 C11 C10 0.6(8)
Ir1 N1 C11 C10 179.9(4)
C9 C10 C11 N1 -1.1(9)
C17 C12 C13 C14 1.3(8)
Ir1 C12 C13 C14 -171.8(4)
C12 C13 C14 C15 -0.2(9)
C13 C14 C15 C16 -0.4(9)
C14 C15 C16 C17 -0.2(9)
C15 C16 C17 C12 1.2(8)
C15 C16 C17 C18 179.7(5)
C13 C12 C17 C16 -1.8(7)
Ir1 C12 C17 C16 172.3(4)
C13 C12 C17 C18 179.7(4)
Ir1 C12 C17 C18 -6.2(5)
C22 N2 C18 C19 -1.0(7)
Ir1 N2 C18 C19 178.3(3)
C22 N2 C18 C17 -178.8(4)
Ir1 N2 C18 C17 0.5(5)
C16 C17 C18 N2 -174.7(5)
C12 C17 C18 N2 3.7(6)
C16 C17 C18 C19 7.6(8)
C12 C17 C18 C19 -173.9(5)
N2 C18 C19 C20 1.7(7)
C17 C18 C19 C20 179.2(5)
C18 C19 C20 C21 -1.5(8)
C19 C20 C21 C22 0.5(9)
C18 N2 C22 C21 0.0(8)
Ir1 N2 C22 C21 -179.2(4)
C20 C21 C22 N2 0.2(9)
C27 N3 C23 C24 -1.5(10)
Ir1 N3 C23 C24 175.2(5)
N3 C23 C24 C25 1.8(11)
C23 C24 C25 C26 -1.1(11)
C23 C24 C25 C28 178.7(7)
C24 C25 C26 C27 0.2(11)
C28 C25 C26 C27 -179.6(7)
C23 N3 C27 C26 0.5(8)
Ir1 N3 C27 C26 -176.5(4)
C23 N3 C27 C33 -179.7(5)
Ir1 N3 C27 C33 3.3(6)
C25 C26 C27 N3 0.2(9)
C25 C26 C27 C33 -179.7(6)
C26 C25 C28 O1 32.7(11)
C24 C25 C28 O1 -147.1(8)
C33 N4 C29 C30 -0.4(9)
Ir1 N4 C29 C30 174.9(5)
N4 C29 C30 C31 -0.1(11)
C29 C30 C31 C32 -0.3(11)
C29 C30 C31 C34 -178.0(7)
C30 C31 C32 C33 1.3(11)
C34 C31 C32 C33 178.3(8)
C29 N4 C33 C32 1.4(8)
Ir1 N4 C33 C32 -174.3(5)
C29 N4 C33 C27 -179.2(5)
Ir1 N4 C33 C27 5.0(6)
C31 C32 C33 N4 -1.9(10)
C31 C32 C33 C27 178.8(6)
N3 C27 C33 N4 -5.6(7)
C26 C27 C33 N4 174.3(5)
N3 C27 C33 C32 173.8(5)
C26 C27 C33 C32 -6.4(9)
C30 C31 C34 O2 173.0(8)
C32 C31 C34 O2 -4.2(13)

loop_
_platon_squeeze_void_nr
_platon_squeeze_void_average_x
_platon_squeeze_void_average_y
_platon_squeeze_void_average_z
_platon_squeeze_void_volume
_platon_squeeze_void_count_electrons
_platon_squeeze_void_content
1 0.131 0.070 0.396 150 55 ' '
2 0.131 -0.071 0.896 149 55 ' '
3 0.869 0.070 0.104 150 54 ' '
4 0.869 -0.071 0.604 149 54 ' '
5 0.369 0.429 0.604 149 54 ' '
6 0.631 0.429 0.896 149 55 ' '
7 0.369 0.570 0.104 150 54 ' '
8 0.631 0.570 0.396 150 55 ' '
